data_7134823
loop_
_publ_author_name
'Samanta, Arup'
'Phukan, Hirak Jyoti'
'Tripathi, Ujjwal Kumar'
'Srimani, Dipankar'

_publ_section_title
;
 Merging metal-ligand cooperation and redox promoted strategy for tailored
 synthesis of alkylated 9<i>H</i>-fluorenes.
;
_journal_issue 67
_journal_name_full 'Chemical communications (Cambridge, England)'
_journal_page_first 12582
_journal_page_last 12585
_journal_paper_doi 10.1039/d5cc02867a
_journal_volume 61
_journal_year 2025
_chemical_formula_sum 'C17 H18 O'
_chemical_formula_weight 238.31
_space_group_crystal_system triclinic
_space_group_IT_number 2
_space_group_name_Hall '-P 1'
_space_group_name_H-M_alt 'P -1'
_atom_sites_solution_hydrogens geom
_audit_creation_method SHELXL-2018/3
_audit_update_record
;
2025-05-20 deposited with the CCDC.	2025-07-09 downloaded from the CCDC.
;
_cell_angle_alpha 63.504(8)
_cell_angle_beta 86.680(9)
_cell_angle_gamma 85.485(9)
_cell_formula_units_Z 4
_cell_length_a 8.972(3)
_cell_length_b 13.053(4)
_cell_length_c 13.269(5)
_cell_measurement_reflns_used 9836
_cell_measurement_temperature 295(2)
_cell_measurement_theta_max 24.99
_cell_measurement_theta_min 2.82
_cell_volume 1386.0(8)
_computing_structure_refinement 'SHELXL-2018/3 (Sheldrick, 2018)'
_computing_structure_solution 'SHELXT 2018/2 (Sheldrick, 2018)'
_diffrn_ambient_temperature 295(2)
_diffrn_measured_fraction_theta_full 0.991
_diffrn_measured_fraction_theta_max 0.991
_diffrn_measurement_device_type 'Bruker APEX-II CCD'
_diffrn_measurement_method '\f and \w scans'
_diffrn_radiation_type MoK\a
_diffrn_radiation_wavelength 0.71073
_diffrn_reflns_av_R_equivalents 0.0311
_diffrn_reflns_av_unetI/netI 0.0197
_diffrn_reflns_Laue_measured_fraction_full 0.991
_diffrn_reflns_Laue_measured_fraction_max 0.991
_diffrn_reflns_limit_h_max 10
_diffrn_reflns_limit_h_min -10
_diffrn_reflns_limit_k_max 15
_diffrn_reflns_limit_k_min -15
_diffrn_reflns_limit_l_max 15
_diffrn_reflns_limit_l_min -15
_diffrn_reflns_number 32945
_diffrn_reflns_point_group_measured_fraction_full 0.991
_diffrn_reflns_point_group_measured_fraction_max 0.991
_diffrn_reflns_theta_full 24.996
_diffrn_reflns_theta_max 24.996
_diffrn_reflns_theta_min 1.746
_exptl_absorpt_coefficient_mu 0.069
_exptl_crystal_colour colourless
_exptl_crystal_density_diffrn 1.142
_exptl_crystal_description block
_exptl_crystal_F_000 512
_refine_diff_density_max 0.189
_refine_diff_density_min -0.248
_refine_diff_density_rms 0.032
_refine_ls_extinction_method none
_refine_ls_goodness_of_fit_ref 0.867
_refine_ls_hydrogen_treatment constr
_refine_ls_matrix_type full
_refine_ls_number_parameters 329
_refine_ls_number_reflns 4862
_refine_ls_number_restraints 0
_refine_ls_restrained_S_all 0.867
_refine_ls_R_factor_all 0.0667
_refine_ls_R_factor_gt 0.0517
_refine_ls_shift/su_max 0.000
_refine_ls_shift/su_mean 0.000
_refine_ls_structure_factor_coef Fsqd
_refine_ls_weighting_details 'w=1/[\s^2^(Fo^2^)+(0.1000P)^2^+0.6325P] where P=(Fo^2^+2Fc^2^)/3'
_refine_ls_weighting_scheme calc
_refine_ls_wR_factor_gt 0.1411
_refine_ls_wR_factor_ref 0.1691
_reflns_Friedel_coverage 0.000
_reflns_number_gt 3874
_reflns_number_total 4862
_reflns_threshold_expression 'I > 2\s(I)'
_cod_data_source_file d5cc02867a2.cif
_cod_data_source_block AS_APP_1_0m_a
_cod_depositor_comments 'Adding full bibliography for 7134820--7134825.cif.'
_cod_database_code 7134823
_shelx_shelxl_version_number 2018/3
_shelx_space_group_comment
;
The symmetry employed for this shelxl refinement is uniquely defined
by the following loop, which should always be used as a source of
symmetry information in preference to the above space-group names.
They are only intended as comments.
;

loop_
_space_group_symop_operation_xyz
'x, y, z'
'-x, -y, -z'

loop_
_atom_site_label
_atom_site_type_symbol
_atom_site_fract_x
_atom_site_fract_y
_atom_site_fract_z
_atom_site_U_iso_or_equiv
_atom_site_adp_type
_atom_site_occupancy
_atom_site_site_symmetry_order
_atom_site_calc_flag
_atom_site_refinement_flags_posn
_atom_site_refinement_flags_adp
_atom_site_refinement_flags_occupancy
_atom_site_disorder_assembly
_atom_site_disorder_group
O001 O 0.63279(14) 0.38085(10) 0.12242(9) 0.0534(3) Uani 1 1 d . . . . .
H001 H 0.567219 0.422169 0.133808 0.080 Uiso 1 1 calc R U . . .
O002 O 0.43323(18) 0.55812(14) 0.10108(11) 0.0780(5) Uani 1 1 d . . . . .
H002 H 0.398539 0.584150 0.038017 0.117 Uiso 1 1 calc R U . . .
C003 C 0.62872(18) 0.26638(13) 0.21197(13) 0.0452(4) Uani 1 1 d . . . . .
C004 C 0.7314(2) 0.19267(14) 0.17039(14) 0.0511(4) Uani 1 1 d . . . . .
H00A H 0.689999 0.196488 0.102785 0.061 Uiso 1 1 calc R U . . .
H00B H 0.828326 0.225441 0.149921 0.061 Uiso 1 1 calc R U . . .
C005 C 0.47170(19) 0.22407(14) 0.24234(14) 0.0496(4) Uani 1 1 d . . . . .
C006 C 0.3333(2) 0.59034(15) 0.17270(14) 0.0528(4) Uani 1 1 d . . . . .
C007 C 0.2315(2) 0.77969(15) 0.12754(14) 0.0564(5) Uani 1 1 d . . . . .
C008 C 0.6784(2) 0.25603(14) 0.32390(14) 0.0499(4) Uani 1 1 d . . . . .
C009 C 0.3614(2) 0.70886(16) 0.15833(14) 0.0538(4) Uani 1 1 d . . . . .
C00A C 0.1718(2) 0.60561(16) 0.13969(14) 0.0563(5) Uani 1 1 d . . . . .
C00B C 0.5712(2) 0.20276(15) 0.40876(14) 0.0551(5) Uani 1 1 d . . . . .
C00C C 0.4422(2) 0.18361(14) 0.35798(15) 0.0549(4) Uani 1 1 d . . . . .
C00D C 0.1135(2) 0.71561(17) 0.11646(14) 0.0578(5) Uani 1 1 d . . . . .
C00E C 0.7537(2) 0.06783(15) 0.25467(15) 0.0568(5) Uani 1 1 d . . . . .
H00C H 0.792337 0.063671 0.323250 0.068 Uiso 1 1 calc R U . . .
H00D H 0.657389 0.033945 0.273234 0.068 Uiso 1 1 calc R U . . .
C00F C 0.8592(2) -0.00170(15) 0.21281(16) 0.0600(5) Uani 1 1 d . . . . .
H00E H 0.818669 -0.000411 0.146011 0.072 Uiso 1 1 calc R U . . .
H00F H 0.954495 0.033533 0.191628 0.072 Uiso 1 1 calc R U . . .
C00G C 0.3603(3) 0.49749(17) 0.29285(16) 0.0692(6) Uani 1 1 d . . . . .
H00G H 0.335574 0.424530 0.297373 0.083 Uiso 1 1 calc R U . . .
H00H H 0.466098 0.491852 0.307474 0.083 Uiso 1 1 calc R U . . .
C00H C 0.3663(2) 0.22160(18) 0.17248(19) 0.0675(5) Uani 1 1 d . . . . .
H00I H 0.386674 0.248593 0.095644 0.081 Uiso 1 1 calc R U . . .
C00I C 0.5981(3) 0.1785(2) 0.51979(17) 0.0772(7) Uani 1 1 d . . . . .
H00J H 0.527305 0.142988 0.576520 0.093 Uiso 1 1 calc R U . . .
C00J C 0.2726(3) 0.51660(17) 0.38484(16) 0.0692(6) Uani 1 1 d . . . . .
H00K H 0.305750 0.584681 0.386732 0.083 Uiso 1 1 calc R U . . .
H00L H 0.167594 0.530546 0.366454 0.083 Uiso 1 1 calc R U . . .
C00K C 0.8108(2) 0.28496(18) 0.34945(18) 0.0684(5) Uani 1 1 d . . . . .
H00M H 0.882679 0.320158 0.293536 0.082 Uiso 1 1 calc R U . . .
C00L C 0.8842(3) -0.12400(19) 0.2993(2) 0.0845(7) Uani 1 1 d . . . . .
H00N H 0.925311 -0.125905 0.365347 0.127 Uiso 1 1 calc R U . . .
H00O H 0.952532 -0.164172 0.269010 0.127 Uiso 1 1 calc R U . . .
H00P H 0.790635 -0.160110 0.318829 0.127 Uiso 1 1 calc R U . . .
C00M C 0.2894(3) 0.4171(2) 0.50006(18) 0.0845(7) Uani 1 1 d . . . . .
H00Q H 0.255649 0.349310 0.497969 0.101 Uiso 1 1 calc R U . . .
H00R H 0.394688 0.402774 0.517746 0.101 Uiso 1 1 calc R U . . .
C00N C 0.2319(4) 0.8928(2) 0.1117(2) 0.0957(9) Uani 1 1 d . . . . .
H00S H 0.144872 0.940333 0.091868 0.115 Uiso 1 1 calc R U . . .
C00O C 0.3051(3) 0.13788(19) 0.4037(2) 0.0788(7) Uani 1 1 d . . . . .
H00T H 0.284651 0.109128 0.480660 0.095 Uiso 1 1 calc R U . . .
C00P C -0.0353(3) 0.7469(3) 0.08607(19) 0.0987(10) Uani 1 1 d . . . . .
H00U H -0.076143 0.819954 0.070563 0.118 Uiso 1 1 calc R U . . .
C00Q C 0.7294(4) 0.2074(2) 0.5444(2) 0.0910(8) Uani 1 1 d . . . . .
H00V H 0.747935 0.191228 0.618462 0.109 Uiso 1 1 calc R U . . .
C00R C 0.2295(3) 0.1783(2) 0.2183(2) 0.0870(7) Uani 1 1 d . . . . .
H00W H 0.156423 0.177661 0.171648 0.104 Uiso 1 1 calc R U . . .
C00S C 0.8342(3) 0.2601(2) 0.4614(2) 0.0866(7) Uani 1 1 d . . . . .
H5 H 0.922660 0.279658 0.479841 0.104 Uiso 1 1 calc R U . . .
C00T C 0.2005(3) 0.1362(2) 0.3323(3) 0.0923(8) Uani 1 1 d . . . . .
H4 H 0.108581 0.105954 0.361828 0.111 Uiso 1 1 calc R U . . .
C00U C 0.4915(3) 0.7514(3) 0.1722(2) 0.0912(8) Uani 1 1 d . . . . .
H3 H 0.579464 0.705159 0.193072 0.109 Uiso 1 1 calc R U . . .
C00V C 0.2052(4) 0.4344(2) 0.59222(19) 0.0991(9) Uani 1 1 d . . . . .
H2 H 0.242456 0.498110 0.598643 0.149 Uiso 1 1 calc R U . . .
H00: H 0.218040 0.366440 0.662054 0.149 Uiso 1 1 calc R U . . .
H00 H 0.100858 0.449700 0.575200 0.149 Uiso 1 1 calc R U . . .
C00W C 0.0855(4) 0.5265(3) 0.1320(2) 0.0949(9) Uani 1 1 d . . . . .
H1 H 0.125060 0.453105 0.147370 0.114 Uiso 1 1 calc R U . . .
C00X C -0.1202(4) 0.6669(5) 0.0796(3) 0.1416(19) Uani 1 1 d . . . . .
H00X H -0.220121 0.686148 0.060426 0.170 Uiso 1 1 calc R U . . .
C00Y C -0.0610(5) 0.5595(5) 0.1008(3) 0.1391(18) Uani 1 1 d . . . . .
H00Y H -0.120649 0.507936 0.093983 0.167 Uiso 1 1 calc R U . . .
C00Z C 0.3607(7) 0.9329(3) 0.1254(3) 0.1407(19) Uani 1 1 d . . . . .
H00Z H 0.361558 1.008269 0.114773 0.169 Uiso 1 1 calc R U . . .
C010 C 0.4868(5) 0.8647(4) 0.1542(3) 0.1319(16) Uani 1 1 d . . . . .
H010 H 0.573731 0.894460 0.162277 0.158 Uiso 1 1 calc R U . . .

loop_
_atom_site_aniso_label
_atom_site_aniso_U_11
_atom_site_aniso_U_22
_atom_site_aniso_U_33
_atom_site_aniso_U_23
_atom_site_aniso_U_13
_atom_site_aniso_U_12
O001 0.0605(8) 0.0432(6) 0.0431(6) -0.0094(5) 0.0037(5) 0.0068(5)
O002 0.0968(11) 0.0802(10) 0.0496(8) -0.0293(7) -0.0023(7) 0.0403(8)
C003 0.0498(9) 0.0416(8) 0.0363(8) -0.0117(7) 0.0016(7) 0.0037(7)
C004 0.0564(10) 0.0491(9) 0.0416(9) -0.0165(7) 0.0056(7) 0.0043(7)
C005 0.0519(10) 0.0449(9) 0.0483(9) -0.0189(7) 0.0007(7) 0.0050(7)
C006 0.0620(11) 0.0497(9) 0.0423(9) -0.0193(7) 0.0012(8) 0.0121(8)
C007 0.0779(12) 0.0463(9) 0.0380(9) -0.0152(7) 0.0090(8) 0.0060(8)
C008 0.0585(10) 0.0427(9) 0.0450(9) -0.0176(7) -0.0052(7) 0.0081(7)
C009 0.0573(10) 0.0590(10) 0.0420(9) -0.0200(8) 0.0066(7) -0.0063(8)
C00A 0.0662(11) 0.0618(11) 0.0405(9) -0.0217(8) 0.0047(8) -0.0126(9)
C00B 0.0710(12) 0.0472(9) 0.0417(9) -0.0175(7) 0.0011(8) 0.0110(8)
C00C 0.0595(11) 0.0462(9) 0.0505(10) -0.0161(8) 0.0096(8) 0.0041(8)
C00D 0.0544(10) 0.0735(12) 0.0366(9) -0.0193(8) 0.0012(7) 0.0121(9)
C00E 0.0675(11) 0.0478(10) 0.0469(9) -0.0163(8) 0.0065(8) 0.0078(8)
C00F 0.0664(12) 0.0521(10) 0.0578(11) -0.0235(9) 0.0069(9) 0.0050(8)
C00G 0.0920(15) 0.0572(11) 0.0476(10) -0.0176(9) -0.0026(10) 0.0207(10)
C00H 0.0607(12) 0.0721(13) 0.0664(12) -0.0274(10) -0.0058(9) -0.0034(10)
C00I 0.1053(18) 0.0754(14) 0.0438(10) -0.0231(10) -0.0007(11) 0.0125(12)
C00J 0.0910(15) 0.0597(11) 0.0468(10) -0.0175(9) 0.0036(10) 0.0106(10)
C00K 0.0728(13) 0.0621(12) 0.0648(12) -0.0226(10) -0.0135(10) 0.0008(10)
C00L 0.1097(19) 0.0607(13) 0.0685(14) -0.0214(11) 0.0044(12) 0.0265(12)
C00M 0.121(2) 0.0681(13) 0.0498(12) -0.0152(10) 0.0039(12) 0.0041(13)
C00N 0.165(3) 0.0502(12) 0.0608(13) -0.0203(10) 0.0252(15) 0.0061(15)
C00O 0.0773(15) 0.0698(13) 0.0718(14) -0.0183(11) 0.0261(12) -0.0074(11)
C00P 0.0653(15) 0.163(3) 0.0505(12) -0.0374(15) -0.0085(10) 0.0351(16)
C00Q 0.132(2) 0.0862(17) 0.0562(13) -0.0335(13) -0.0275(15) 0.0133(16)
C00R 0.0637(14) 0.0918(17) 0.102(2) -0.0378(15) -0.0077(13) -0.0122(12)
C00S 0.1063(19) 0.0766(15) 0.0792(16) -0.0339(13) -0.0391(15) 0.0044(13)
C00T 0.0603(14) 0.0847(17) 0.116(2) -0.0304(15) 0.0168(14) -0.0178(12)
C00U 0.0787(16) 0.127(2) 0.0714(15) -0.0442(15) 0.0100(12) -0.0336(15)
C00V 0.136(2) 0.0947(18) 0.0516(13) -0.0220(12) 0.0058(14) 0.0055(16)
C00W 0.123(2) 0.1054(19) 0.0659(14) -0.0406(14) 0.0107(14) -0.0515(17)
C00X 0.0609(17) 0.291(6) 0.0659(18) -0.070(3) -0.0045(13) -0.024(3)
C00Y 0.115(3) 0.244(5) 0.0710(19) -0.068(3) 0.0151(19) -0.104(3)
C00Z 0.261(6) 0.084(2) 0.094(2) -0.050(2) 0.057(3) -0.081(3)
C010 0.181(4) 0.139(3) 0.103(2) -0.068(3) 0.043(3) -0.110(3)

loop_
_atom_type_symbol
_atom_type_description
_atom_type_scat_dispersion_real
_atom_type_scat_dispersion_imag
_atom_type_scat_source
C C 0.0033 0.0016 'International Tables Vol C Tables 4.2.6.8 and 6.1.1.4'
H H 0.0000 0.0000 'International Tables Vol C Tables 4.2.6.8 and 6.1.1.4'
O O 0.0106 0.0060 'International Tables Vol C Tables 4.2.6.8 and 6.1.1.4'

loop_
_geom_angle_atom_site_label_1
_geom_angle_atom_site_label_2
_geom_angle_atom_site_label_3
_geom_angle
_geom_angle_site_symmetry_1
_geom_angle_site_symmetry_3
_geom_angle_publ_flag
O001 C003 C005 113.29(13) . . ?
O001 C003 C008 113.31(14) . . ?
C005 C003 C008 101.48(13) . . ?
O001 C003 C004 104.85(12) . . ?
C005 C003 C004 112.50(14) . . ?
C008 C003 C004 111.69(13) . . ?
C00E C004 C003 114.84(14) . . ?
C00H C005 C00C 120.98(18) . . ?
C00H C005 C003 128.40(17) . . ?
C00C C005 C003 110.61(15) . . ?
O002 C006 C00A 112.94(15) . . ?
O002 C006 C009 111.16(15) . . ?
C00A C006 C009 101.48(14) . . ?
O002 C006 C00G 105.70(14) . . ?
C00A C006 C00G 113.18(16) . . ?
C009 C006 C00G 112.58(16) . . ?
C009 C007 C00N 120.0(2) . . ?
C009 C007 C00D 108.70(16) . . ?
C00N C007 C00D 131.3(2) . . ?
C00K C008 C00B 120.33(17) . . ?
C00K C008 C003 129.15(17) . . ?
C00B C008 C003 110.40(16) . . ?
C00U C009 C007 119.7(2) . . ?
C00U C009 C006 129.7(2) . . ?
C007 C009 C006 110.59(17) . . ?
C00W C00A C00D 121.3(2) . . ?
C00W C00A C006 128.1(2) . . ?
C00D C00A C006 110.59(16) . . ?
C00I C00B C008 120.0(2) . . ?
C00I C00B C00C 131.32(19) . . ?
C008 C00B C00C 108.68(15) . . ?
C00O C00C C005 119.7(2) . . ?
C00O C00C C00B 131.86(19) . . ?
C005 C00C C00B 108.45(16) . . ?
C00A C00D C00P 119.8(2) . . ?
C00A C00D C007 108.53(16) . . ?
C00P C00D C007 131.7(2) . . ?
C00F C00E C004 113.64(15) . . ?
C00L C00F C00E 112.70(17) . . ?
C00J C00G C006 115.37(16) . . ?
C005 C00H C00R 118.9(2) . . ?
C00Q C00I C00B 119.4(2) . . ?
C00M C00J C00G 113.49(18) . . ?
C008 C00K C00S 118.4(2) . . ?
C00V C00M C00J 114.5(2) . . ?
C00Z C00N C007 119.3(3) . . ?
C00T C00O C00C 118.6(2) . . ?
C00X C00P C00D 118.3(3) . . ?
C00I C00Q C00S 120.7(2) . . ?
C00T C00R C00H 120.5(2) . . ?
C00Q C00S C00K 121.2(2) . . ?
C00R C00T C00O 121.3(2) . . ?
C010 C00U C009 118.2(3) . . ?
C00Y C00W C00A 118.0(3) . . ?
C00Y C00X C00P 121.4(3) . . ?
C00X C00Y C00W 121.2(3) . . ?
C010 C00Z C00N 120.7(3) . . ?
C00Z C010 C00U 122.1(3) . . ?

loop_
_geom_bond_atom_site_label_1
_geom_bond_atom_site_label_2
_geom_bond_distance
_geom_bond_site_symmetry_2
_geom_bond_publ_flag
O001 C003 1.4371(19) . ?
O002 C006 1.443(2) . ?
C003 C005 1.520(2) . ?
C003 C008 1.520(2) . ?
C003 C004 1.534(2) . ?
C004 C00E 1.515(2) . ?
C005 C00H 1.374(3) . ?
C005 C00C 1.398(2) . ?
C006 C00A 1.510(3) . ?
C006 C009 1.512(3) . ?
C006 C00G 1.531(2) . ?
C007 C009 1.389(3) . ?
C007 C00N 1.396(3) . ?
C007 C00D 1.452(3) . ?
C008 C00K 1.378(3) . ?
C008 C00B 1.399(3) . ?
C009 C00U 1.387(3) . ?
C00A C00W 1.381(3) . ?
C00A C00D 1.392(3) . ?
C00B C00I 1.394(3) . ?
C00B C00C 1.463(3) . ?
C00C C00O 1.394(3) . ?
C00D C00P 1.393(3) . ?
C00E C00F 1.511(2) . ?
C00F C00L 1.502(3) . ?
C00G C00J 1.517(3) . ?
C00H C00R 1.383(3) . ?
C00I C00Q 1.364(4) . ?
C00J C00M 1.507(3) . ?
C00K C00S 1.397(3) . ?
C00M C00V 1.493(3) . ?
C00N C00Z 1.359(5) . ?
C00O C00T 1.380(4) . ?
C00P C00X 1.375(6) . ?
C00Q C00S 1.371(4) . ?
C00R C00T 1.376(4) . ?
C00U C010 1.386(5) . ?
C00W C00Y 1.378(5) . ?
C00X C00Y 1.369(6) . ?
C00Z C010 1.345(6) . ?
